data_7235184
loop_
_publ_author_name
'Fu-Juan Geng'
'Lin Zhou'
'Ping-Ping Shi'
'Xiao-Li Wang'
'Xuan Zheng'
'Yi Zhang'
'Da-Wei Fu'
'Qiong Ye'

_publ_section_title
;
 Perovskite-type organic-inorganic hybrid NLO switches tuned by guest
 cations
;
_journal_name_full 'Journal of Materials Chemistry C'
_journal_page_first 1529
_journal_page_last 1536
_journal_paper_doi 10.1039/C6TC05105G
_journal_volume 5
_journal_year 2017
_chemical_formula_moiety 'C6 Mn N9,C9 H20 P'
_chemical_formula_sum 'C15 H20 Mn N9 P'
_chemical_formula_weight 412.31
_space_group_crystal_system monoclinic
_space_group_IT_number 14
_space_group_name_Hall '-P 2ybc'
_space_group_name_H-M_alt 'P 1 21/c 1'
_atom_sites_solution_hydrogens geom
_cell_angle_alpha 90
_cell_angle_beta 96.32(3)
_cell_angle_gamma 90
_cell_formula_units_Z 4
_cell_length_a 10.098(2)
_cell_length_b 12.156(2)
_cell_length_c 17.119(3)
_cell_measurement_reflns_used 3275
_cell_measurement_temperature 293(2)
_cell_measurement_theta_max 27.1643
_cell_measurement_theta_min 1.7642
_cell_volume 2088.6(7)
_computing_structure_refinement 'SHELXL-2014/7 (Sheldrick, 2014)'
_diffrn_ambient_temperature 293(2)
_diffrn_measured_fraction_theta_full 0.986
_diffrn_measured_fraction_theta_max 0.967
_diffrn_measurement_device_type 'Saturn724+ (4x4 bin mode)'
_diffrn_measurement_method CCD_Profile_fitting
_diffrn_radiation_type MoK\a
_diffrn_radiation_wavelength 0.71073
_diffrn_reflns_av_R_equivalents 0.0324
_diffrn_reflns_av_unetI/netI 0.0329
_diffrn_reflns_Laue_measured_fraction_full 0.986
_diffrn_reflns_Laue_measured_fraction_max 0.967
_diffrn_reflns_limit_h_max 13
_diffrn_reflns_limit_h_min -13
_diffrn_reflns_limit_k_max 11
_diffrn_reflns_limit_k_min -15
_diffrn_reflns_limit_l_max 21
_diffrn_reflns_limit_l_min -21
_diffrn_reflns_number 14170
_diffrn_reflns_point_group_measured_fraction_full 0.986
_diffrn_reflns_point_group_measured_fraction_max 0.967
_diffrn_reflns_theta_full 25.242
_diffrn_reflns_theta_max 27.481
_diffrn_reflns_theta_min 3.305
_exptl_absorpt_coefficient_mu 0.726
_exptl_crystal_colour Colorless
_exptl_crystal_density_diffrn 1.311
_exptl_crystal_description Prism
_exptl_crystal_F_000 852
_exptl_crystal_size_max 0.200
_exptl_crystal_size_mid 0.200
_exptl_crystal_size_min 0.200
_refine_diff_density_max 0.603
_refine_diff_density_min -0.384
_refine_diff_density_rms 0.058
_refine_ls_extinction_coef .
_refine_ls_extinction_method none
_refine_ls_goodness_of_fit_ref 1.020
_refine_ls_hydrogen_treatment constr
_refine_ls_matrix_type full
_refine_ls_number_parameters 238
_refine_ls_number_reflns 4636
_refine_ls_number_restraints 3
_refine_ls_restrained_S_all 1.061
_refine_ls_R_factor_all 0.0615
_refine_ls_R_factor_gt 0.0484
_refine_ls_shift/su_max 0.010
_refine_ls_shift/su_mean 0.001
_refine_ls_structure_factor_coef Fsqd
_refine_ls_weighting_details 'w=1/[\s^2^(Fo^2^)+(0.0629P)^2^+1.2616P] where P=(Fo^2^+2Fc^2^)/3'
_refine_ls_weighting_scheme calc
_refine_ls_wR_factor_gt 0.1234
_refine_ls_wR_factor_ref 0.1319
_reflns_Friedel_coverage 0.000
_reflns_Friedel_fraction_full .
_reflns_Friedel_fraction_max .
_reflns_number_gt 3786
_reflns_number_total 4636
_reflns_threshold_expression 'I > 2\s(I)'
_cod_data_source_file J-Mater-Chem-C-2017-5-1529.cif
_cod_data_source_block 1
_cod_original_sg_symbol_H-M 'P 21/c'
_cod_database_code 7235184
_shelx_space_group_comment
;
The symmetry employed for this shelxl refinement is uniquely defined
by the following loop, which should always be used as a source of
symmetry information in preference to the above space-group names.
They are only intended as comments.
;
_shelx_estimated_absorpt_t_min 0.868
_shelx_estimated_absorpt_t_max 0.868

loop_
_space_group_symop_operation_xyz
'x, y, z'
'-x, y+1/2, -z+1/2'
'-x, -y, -z'
'x, -y-1/2, z-1/2'

loop_
_atom_site_label
_atom_site_type_symbol
_atom_site_fract_x
_atom_site_fract_y
_atom_site_fract_z
_atom_site_U_iso_or_equiv
_atom_site_adp_type
_atom_site_occupancy
_atom_site_site_symmetry_order
_atom_site_calc_flag
_atom_site_refinement_flags_posn
_atom_site_refinement_flags_adp
_atom_site_refinement_flags_occupancy
_atom_site_disorder_assembly
_atom_site_disorder_group
Mn1 Mn 0.73110(4) 0.77455(3) 0.21230(2) 0.04211(14) Uani 1 1 d . . . . .
P1 P 0.77281(8) 0.25280(6) -0.01044(4) 0.0530(2) Uani 1 1 d . . . . .
C12 C 0.6526(3) 1.0373(2) 0.19286(16) 0.0528(6) Uani 1 1 d . . . . .
C10 C 0.8226(3) 0.5131(2) 0.25089(18) 0.0561(7) Uani 1 1 d . . . . .
C11 C 0.9625(3) 0.3696(2) 0.27910(17) 0.0537(6) Uani 1 1 d . . . . .
C14 C 0.7586(3) 0.8386(2) 0.40331(16) 0.0589(7) Uani 1 1 d . . . . .
N4 N 0.6736(3) 0.9464(2) 0.18471(18) 0.0714(7) Uani 1 1 d . . . . .
N1 N 0.7915(3) 0.6019(2) 0.23928(16) 0.0688(7) Uani 1 1 d . . . . .
C13 C 0.5500(3) 1.1858(2) 0.23658(18) 0.0565(7) Uani 1 1 d . . . . .
N5 N 0.6373(3) 1.1433(2) 0.19520(18) 0.0736(8) Uani 1 1 d . . . . .
N2 N 0.8434(3) 0.4091(2) 0.2642(2) 0.0831(9) Uani 1 1 d . . . . .
C1 C 0.6361(3) 0.1560(3) -0.01882(19) 0.0622(7) Uani 1 1 d . . . . .
H1A H 0.6281 0.1247 0.0326 0.075 Uiso 1 1 calc R U . . .
H1B H 0.5542 0.1953 -0.0353 0.075 Uiso 1 1 calc R U . . .
N7 N 0.7571(4) 0.8161(3) 0.33947(16) 0.0843(9) Uani 1 1 d . . . . .
C4 C 0.9306(3) 0.1783(3) 0.0089(2) 0.0774(9) Uani 1 1 d . . . . .
H4A H 0.9387 0.1280 -0.0343 0.093 Uiso 1 1 calc R U . . .
H4B H 1.0031 0.2307 0.0100 0.093 Uiso 1 1 calc R U . . .
C8 C 0.7778(4) 0.3246(3) -0.10198(19) 0.0732(9) Uani 1 1 d . . . . .
H8A H 0.7716 0.2707 -0.1440 0.088 Uiso 1 1 calc R U . . .
H8B H 0.6995 0.3711 -0.1104 0.088 Uiso 1 1 calc R U . . .
C2 C 0.6513(4) 0.0659(3) -0.0748(2) 0.0732(9) Uani 1 1 d D . . . .
H2 H 0.6450 0.0828 -0.1281 0.088 Uiso 1 1 calc R U . . .
C9 C 0.8979(4) 0.3943(3) -0.1087(2) 0.0798(10) Uani 1 1 d . . . . .
H9A H 0.9167 0.4374 -0.0618 0.120 Uiso 1 1 calc R U . . .
H9B H 0.8813 0.4423 -0.1532 0.120 Uiso 1 1 calc R U . . .
H9C H 0.9728 0.3479 -0.1153 0.120 Uiso 1 1 calc R U . . .
C6 C 0.7590(4) 0.3465(3) 0.0678(2) 0.0788(10) Uani 1 1 d . . . . .
H6A H 0.7825 0.3088 0.1173 0.095 Uiso 1 1 calc R U . . .
H6B H 0.8224 0.4058 0.0644 0.095 Uiso 1 1 calc R U . . .
N8 N 0.7670(4) 0.8757(3) 0.47431(16) 0.0965(12) Uani 1 1 d . . . . .
C5 C 0.9456(4) 0.1148(4) 0.0835(2) 0.0928(12) Uani 1 1 d . . . . .
H5A H 0.9314 0.1627 0.1264 0.139 Uiso 1 1 calc R U . . .
H5B H 1.0338 0.0844 0.0919 0.139 Uiso 1 1 calc R U . . .
H5C H 0.8814 0.0563 0.0805 0.139 Uiso 1 1 calc R U . . .
C3 C 0.6731(4) -0.0369(3) -0.0537(3) 0.0929(12) Uani 1 1 d D . . . .
H3A H 0.6798 -0.0561 -0.0008 0.111 Uiso 1 1 calc R U . . .
H3B H 0.6818 -0.0904 -0.0916 0.111 Uiso 1 1 calc R U . . .
C7 C 0.6180(5) 0.3960(4) 0.0675(3) 0.1020(14) Uani 1 1 d . . . . .
H7A H 0.5898 0.4263 0.0166 0.153 Uiso 1 1 calc R U . . .
H7B H 0.6196 0.4531 0.1064 0.153 Uiso 1 1 calc R U . . .
H7C H 0.5569 0.3395 0.0793 0.153 Uiso 1 1 calc R U . . .
N3 N 1.0592(3) 0.3241(2) 0.2939(2) 0.0834(9) Uani 1 1 d . . . . .
N6 N 0.4786(3) 1.2311(2) 0.2726(2) 0.0768(8) Uani 1 1 d . . . . .
C15 C 0.7318(3) 0.8166(2) 0.53167(16) 0.0577(7) Uani 1 1 d . . . . .
N9 N 0.7053(3) 0.7747(2) 0.58670(15) 0.0734(8) Uani 1 1 d . . . . .

loop_
_atom_site_aniso_label
_atom_site_aniso_U_11
_atom_site_aniso_U_22
_atom_site_aniso_U_33
_atom_site_aniso_U_23
_atom_site_aniso_U_13
_atom_site_aniso_U_12
Mn1 0.0527(2) 0.0371(2) 0.0373(2) 0.00000(14) 0.00817(16) -0.00244(15)
P1 0.0546(4) 0.0531(4) 0.0500(4) 0.0015(3) -0.0008(3) 0.0010(3)
C12 0.0631(17) 0.0488(15) 0.0489(15) 0.0063(12) 0.0176(13) 0.0047(12)
C10 0.0567(15) 0.0498(16) 0.0600(17) -0.0021(13) -0.0019(13) 0.0049(13)
C11 0.0599(17) 0.0436(14) 0.0595(17) 0.0004(12) 0.0155(13) 0.0024(13)
C14 0.0781(19) 0.0545(16) 0.0441(16) 0.0049(12) 0.0063(13) -0.0063(14)
N4 0.0886(19) 0.0463(14) 0.0834(19) 0.0063(13) 0.0273(15) 0.0107(13)
N1 0.0791(18) 0.0492(14) 0.0747(18) 0.0056(12) -0.0067(14) 0.0086(13)
C13 0.0579(16) 0.0459(14) 0.0659(18) -0.0027(13) 0.0077(14) 0.0013(13)
N5 0.093(2) 0.0454(13) 0.090(2) 0.0003(13) 0.0465(16) 0.0054(13)
N2 0.0631(16) 0.0446(14) 0.140(3) 0.0031(16) 0.0039(17) 0.0050(12)
C1 0.0486(15) 0.0685(19) 0.0686(18) -0.0037(15) 0.0024(13) -0.0011(14)
N7 0.133(3) 0.0779(19) 0.0432(15) -0.0044(14) 0.0147(15) -0.0135(19)
C4 0.0582(18) 0.087(2) 0.086(2) 0.011(2) 0.0033(17) 0.0044(17)
C8 0.077(2) 0.084(2) 0.0576(18) 0.0052(17) 0.0062(16) 0.0042(18)
C2 0.075(2) 0.071(2) 0.073(2) -0.0037(17) 0.0072(17) -0.0101(17)
C9 0.093(3) 0.068(2) 0.082(2) 0.0068(18) 0.030(2) 0.0047(19)
C6 0.087(2) 0.080(2) 0.070(2) -0.0101(18) 0.0112(18) -0.010(2)
N8 0.174(3) 0.0745(19) 0.0437(15) -0.0063(13) 0.0247(18) -0.042(2)
C5 0.071(2) 0.109(3) 0.093(3) 0.025(2) -0.010(2) 0.021(2)
C3 0.093(3) 0.072(2) 0.114(3) -0.005(2) 0.013(2) -0.007(2)
C7 0.114(3) 0.077(3) 0.114(3) -0.014(2) 0.006(3) 0.029(2)
N3 0.0637(17) 0.0670(18) 0.121(3) 0.0176(18) 0.0187(17) 0.0162(15)
N6 0.0638(17) 0.0711(18) 0.099(2) -0.0117(16) 0.0244(16) 0.0113(14)
C15 0.0787(19) 0.0540(15) 0.0390(14) -0.0056(12) 0.0006(13) -0.0036(14)
N9 0.108(2) 0.0700(17) 0.0421(14) 0.0037(12) 0.0075(14) -0.0068(16)

loop_
_atom_type_symbol
_atom_type_description
_atom_type_scat_dispersion_real
_atom_type_scat_dispersion_imag
_atom_type_scat_source
C C 0.0033 0.0016 'International Tables Vol C Tables 4.2.6.8 and 6.1.1.4'
H H 0.0000 0.0000 'International Tables Vol C Tables 4.2.6.8 and 6.1.1.4'
N N 0.0061 0.0033 'International Tables Vol C Tables 4.2.6.8 and 6.1.1.4'
P P 0.1023 0.0942 'International Tables Vol C Tables 4.2.6.8 and 6.1.1.4'
Mn Mn 0.3368 0.7283 'International Tables Vol C Tables 4.2.6.8 and 6.1.1.4'

loop_
_geom_angle_atom_site_label_1
_geom_angle_atom_site_label_2
_geom_angle_atom_site_label_3
_geom_angle
_geom_angle_site_symmetry_1
_geom_angle_site_symmetry_3
N4 Mn1 N3 87.85(11) . 2_755
N4 Mn1 N9 92.75(11) . 4_575
N3 Mn1 N9 92.16(13) 2_755 4_575
N4 Mn1 N1 179.21(11) . .
N3 Mn1 N1 91.43(11) 2_755 .
N9 Mn1 N1 86.94(10) 4_575 .
N4 Mn1 N7 89.67(12) . .
N3 Mn1 N7 88.57(13) 2_755 .
N9 Mn1 N7 177.49(11) 4_575 .
N1 Mn1 N7 90.64(11) . .
N4 Mn1 N6 91.06(11) . 2_645
N3 Mn1 N6 175.66(12) 2_755 2_645
N9 Mn1 N6 92.09(13) 4_575 2_645
N1 Mn1 N6 89.68(11) . 2_645
N7 Mn1 N6 87.22(13) . 2_645
C6 P1 C8 110.98(18) . .
C6 P1 C1 110.78(17) . .
C8 P1 C1 109.92(16) . .
C6 P1 C4 108.65(18) . .
C8 P1 C4 106.90(17) . .
C1 P1 C4 109.52(16) . .
N4 C12 N5 173.0(3) . .
N1 C10 N2 173.3(4) . .
N3 C11 N2 172.0(3) . .
N7 C14 N8 172.9(4) . .
C12 N4 Mn1 160.5(3) . .
C10 N1 Mn1 178.1(3) . .
N6 C13 N5 174.5(3) . .
C12 N5 C13 120.2(3) . .
C11 N2 C10 121.7(3) . .
C2 C1 P1 113.7(2) . .
C2 C1 H1A 108.8 . .
P1 C1 H1A 108.8 . .
C2 C1 H1B 108.8 . .
P1 C1 H1B 108.8 . .
H1A C1 H1B 107.7 . .
C14 N7 Mn1 174.0(3) . .
C5 C4 P1 114.7(3) . .
C5 C4 H4A 108.6 . .
P1 C4 H4A 108.6 . .
C5 C4 H4B 108.6 . .
P1 C4 H4B 108.6 . .
H4A C4 H4B 107.6 . .
C9 C8 P1 116.3(3) . .
C9 C8 H8A 108.2 . .
P1 C8 H8A 108.2 . .
C9 C8 H8B 108.2 . .
P1 C8 H8B 108.2 . .
H8A C8 H8B 107.4 . .
C3 C2 C1 123.7(4) . .
C3 C2 H2 118.2 . .
C1 C2 H2 118.2 . .
C8 C9 H9A 109.5 . .
C8 C9 H9B 109.5 . .
H9A C9 H9B 109.5 . .
C8 C9 H9C 109.5 . .
H9A C9 H9C 109.5 . .
H9B C9 H9C 109.5 . .
C7 C6 P1 113.3(3) . .
C7 C6 H6A 108.9 . .
P1 C6 H6A 108.9 . .
C7 C6 H6B 108.9 . .
P1 C6 H6B 108.9 . .
H6A C6 H6B 107.7 . .
C15 N8 C14 121.6(3) . .
C4 C5 H5A 109.5 . .
C4 C5 H5B 109.5 . .
H5A C5 H5B 109.5 . .
C4 C5 H5C 109.5 . .
H5A C5 H5C 109.5 . .
H5B C5 H5C 109.5 . .
C2 C3 H3A 120.0 . .
C2 C3 H3B 120.0 . .
H3A C3 H3B 120.0 . .
C6 C7 H7A 109.5 . .
C6 C7 H7B 109.5 . .
H7A C7 H7B 109.5 . .
C6 C7 H7C 109.5 . .
H7A C7 H7C 109.5 . .
H7B C7 H7C 109.5 . .
C11 N3 Mn1 158.7(3) . 2_745
C13 N6 Mn1 147.5(3) . 2_655
N9 C15 N8 172.5(3) . .
C15 N9 Mn1 156.5(3) . 4_576

loop_
_geom_bond_atom_site_label_1
_geom_bond_atom_site_label_2
_geom_bond_distance
_geom_bond_site_symmetry_2
Mn1 N4 2.205(3) .
Mn1 N3 2.215(3) 2_755
Mn1 N9 2.220(3) 4_575
Mn1 N1 2.220(3) .
Mn1 N7 2.222(3) .
Mn1 N6 2.225(3) 2_645
P1 C6 1.776(4) .
P1 C8 1.799(3) .
P1 C1 1.807(3) .
P1 C4 1.831(3) .
C12 N4 1.137(4) .
C12 N5 1.299(4) .
C10 N1 1.135(4) .
C10 N2 1.298(4) .
C11 N3 1.128(4) .
C11 N2 1.294(4) .
C14 N7 1.125(4) .
C14 N8 1.290(4) .
C13 N6 1.140(4) .
C13 N5 1.298(4) .
C1 C2 1.475(5) .
C1 H1A 0.9700 .
C1 H1B 0.9700 .
C4 C5 1.485(5) .
C4 H4A 0.9700 .
C4 H4B 0.9700 .
C8 C9 1.494(5) .
C8 H8A 0.9700 .
C8 H8B 0.9700 .
C2 C3 1.312(5) .
C2 H2 0.9300 .
C9 H9A 0.9600 .
C9 H9B 0.9600 .
C9 H9C 0.9600 .
C6 C7 1.546(5) .
C6 H6A 0.9700 .
C6 H6B 0.9700 .
N8 C15 1.297(4) .
C5 H5A 0.9600 .
C5 H5B 0.9600 .
C5 H5C 0.9600 .
C3 H3A 0.9300 .
C3 H3B 0.9300 .
C7 H7A 0.9600 .
C7 H7B 0.9600 .
C7 H7C 0.9600 .
N3 Mn1 2.215(3) 2_745
N6 Mn1 2.225(3) 2_655
C15 N9 1.129(4) .
N9 Mn1 2.220(3) 4_576

loop_
_geom_torsion_atom_site_label_1
_geom_torsion_atom_site_label_2
_geom_torsion_atom_site_label_3
_geom_torsion_atom_site_label_4
_geom_torsion
_geom_torsion_site_symmetry_1
_geom_torsion_site_symmetry_2
_geom_torsion_site_symmetry_3
_geom_torsion_site_symmetry_4
C6 P1 C1 C2 -171.5(3) . . . .
C8 P1 C1 C2 65.5(3) . . . .
C4 P1 C1 C2 -51.7(3) . . . .
C6 P1 C4 C5 59.3(4) . . . .
C8 P1 C4 C5 179.1(3) . . . .
C1 P1 C4 C5 -61.8(4) . . . .
C6 P1 C8 C9 66.6(3) . . . .
C1 P1 C8 C9 -170.5(3) . . . .
C4 P1 C8 C9 -51.7(3) . . . .
P1 C1 C2 C3 110.8(4) . . . .
C8 P1 C6 C7 75.1(3) . . . .
C1 P1 C6 C7 -47.2(3) . . . .
C4 P1 C6 C7 -167.6(3) . . . .
